data_4515002
loop_
_publ_author_name
'Li, Yuan-Yuan'
'Wang, Fu-Rong'
'Li, Zi-Yan'
'Yan, Zhen-Ning'
'Niu, Yun-Yin'

_publ_section_title
;
 Assembly and Adsorption Properties of Seven Supramolecular Compounds with
 Heteromacrocycle Imidazolium.
;
_journal_issue 5
_journal_name_full 'ACS omega'
_journal_page_first 8926
_journal_page_last 8934
_journal_paper_doi 10.1021/acsomega.9b00669
_journal_volume 4
_journal_year 2019
_chemical_formula_moiety 'Ag3 I5, Ag4 I6, 2(C18 H22 N4)'
_chemical_formula_sum 'C36 H44 Ag7 I11 N8'
_chemical_formula_weight 2739.78
_space_group_crystal_system monoclinic
_space_group_IT_number 14
_space_group_name_Hall '-P 2yn'
_space_group_name_H-M_alt 'P 1 21/n 1'
_symmetry_space_group_name_Hall '-P 2yn'
_symmetry_space_group_name_H-M 'P 1 21/n 1'
_atom_sites_solution_hydrogens geom
_atom_sites_solution_primary heavy
_audit_creation_date 2019-04-25
_audit_creation_method
;
Olex2 1.2
(compiled 2018.05.29 svn.r3508 for OlexSys, GUI svn.r5506)
;
_cell_angle_alpha 90
_cell_angle_beta 94.5111(16)
_cell_angle_gamma 90
_cell_formula_units_Z 4
_cell_length_a 22.6146(4)
_cell_length_b 11.5003(2)
_cell_length_c 23.0399(4)
_cell_measurement_reflns_used 8303
_cell_measurement_temperature 293(2)
_cell_measurement_theta_max 25.4950
_cell_measurement_theta_min 3.6160
_cell_volume 5973.53(18)
_computing_cell_refinement 'CrysAlisPro 1.171.38.41k (Rigaku OD, 2015)'
_computing_data_collection 'CrysAlisPro 1.171.38.41k (Rigaku OD, 2015)'
_computing_data_reduction 'CrysAlisPro 1.171.38.41k (Rigaku OD, 2015)'
_computing_molecular_graphics 'Olex2 (Dolomanov et al., 2009)'
_computing_publication_material 'Olex2 (Dolomanov et al., 2009)'
_computing_structure_refinement 'ShelXL (Sheldrick, 2015)'
_computing_structure_solution 'ShelXS (Sheldrick, 2008)'
_diffrn_ambient_temperature 293(2)
_diffrn_detector 'CCD plate'
_diffrn_detector_area_resol_mean 16.2312
_diffrn_detector_type Eos
_diffrn_measured_fraction_theta_full 0.997
_diffrn_measured_fraction_theta_max 0.997
_diffrn_measurement_details
;
List of Runs (angles in degrees, time in seconds):

  # Type    Start    End  Width  t~exp~   \w     \q     \k     \f   Frames
--------------------------------------------------------------------------
  1  \w     13.60  85.00   0.70   16.50    --   17.91  57.00 -30.00  102
  2  \w    -47.00  44.00   0.70   16.50    --   17.91 -19.00-150.00  130
  3  \w      2.00  42.60   0.70   16.50    --   17.91  77.00-120.00   58
  4  \w    -50.00  -3.80   0.70   16.50    --   17.91 -77.00  30.00   66
;
_diffrn_measurement_device 'four-circle diffractometer'
_diffrn_measurement_device_type 'Xcalibur, Eos, Gemini'
_diffrn_measurement_method '\w scans'
_diffrn_orient_matrix_type 'CrysAlisPro convention (1999,Acta A55,543-557)'
_diffrn_orient_matrix_UB_11 0.0236747000
_diffrn_orient_matrix_UB_12 -0.0078872000
_diffrn_orient_matrix_UB_13 -0.0180533000
_diffrn_orient_matrix_UB_21 -0.0207344000
_diffrn_orient_matrix_UB_22 -0.0088280000
_diffrn_orient_matrix_UB_23 -0.0243308000
_diffrn_orient_matrix_UB_31 0.0000558000
_diffrn_orient_matrix_UB_32 0.0605430000
_diffrn_orient_matrix_UB_33 -0.0059064000
_diffrn_radiation_monochromator graphite
_diffrn_radiation_probe x-ray
_diffrn_radiation_type MoK\a
_diffrn_radiation_wavelength 0.71073
_diffrn_reflns_av_R_equivalents 0.0373
_diffrn_reflns_av_unetI/netI 0.0549
_diffrn_reflns_Laue_measured_fraction_full 0.997
_diffrn_reflns_Laue_measured_fraction_max 0.997
_diffrn_reflns_limit_h_max 28
_diffrn_reflns_limit_h_min -28
_diffrn_reflns_limit_k_max 12
_diffrn_reflns_limit_k_min -14
_diffrn_reflns_limit_l_max 28
_diffrn_reflns_limit_l_min -28
_diffrn_reflns_number 29680
_diffrn_reflns_point_group_measured_fraction_full 0.997
_diffrn_reflns_point_group_measured_fraction_max 0.997
_diffrn_reflns_theta_full 25.242
_diffrn_reflns_theta_max 26.372
_diffrn_reflns_theta_min 3.414
_diffrn_source 'fine-focus sealed X-ray tube'
_diffrn_source_type 'Enhance (Mo) X-ray Source'
_exptl_absorpt_coefficient_mu 7.965
_exptl_absorpt_correction_T_max 0.688
_exptl_absorpt_correction_T_min 0.366
_exptl_absorpt_correction_type gaussian
_exptl_absorpt_process_details
;
CrysAlisPro 1.171.38.41k (Rigaku Oxford Diffraction, 2015)
Numerical absorption correction based on gaussian integration over
            a multifaceted crystal model
Empirical absorption correction using spherical harmonics,
 implemented in SCALE3 ABSPACK scaling algorithm.
;
_exptl_crystal_colour colourless
_exptl_crystal_colour_primary colourless
_exptl_crystal_density_diffrn 3.046
_exptl_crystal_description plate
_exptl_crystal_F_000 4912
_exptl_crystal_size_max 0.244
_exptl_crystal_size_mid 0.074
_exptl_crystal_size_min 0.061
_refine_diff_density_max 3.486
_refine_diff_density_min -3.351
_refine_diff_density_rms 0.252
_refine_ls_extinction_method none
_refine_ls_goodness_of_fit_ref 1.032
_refine_ls_hydrogen_treatment constr
_refine_ls_matrix_type full
_refine_ls_number_parameters 576
_refine_ls_number_reflns 12188
_refine_ls_number_restraints 220
_refine_ls_restrained_S_all 1.042
_refine_ls_R_factor_all 0.0995
_refine_ls_R_factor_gt 0.0686
_refine_ls_shift/su_max 0.001
_refine_ls_shift/su_mean 0.000
_refine_ls_structure_factor_coef Fsqd
_refine_ls_weighting_details 'w=1/[\s^2^(Fo^2^)+(0.0872P)^2^+91.2824P] where P=(Fo^2^+2Fc^2^)/3'
_refine_ls_weighting_scheme calc
_refine_ls_wR_factor_gt 0.1745
_refine_ls_wR_factor_ref 0.1984
_reflns_Friedel_coverage 0.000
_reflns_number_gt 8413
_reflns_number_total 12188
_reflns_threshold_expression 'I > 2\s(I)'
_cod_data_source_file ao9b00669_si_002.cif
_cod_data_source_block 2
_cod_original_cell_volume 5973.52(18)
_cod_database_code 4515002
_shelx_shelxl_version_number 2018/3
_chemical_oxdiff_formula C36H44N8I11Ag7
_shelx_space_group_comment
;
The symmetry employed for this shelxl refinement is uniquely defined
by the following loop, which should always be used as a source of
symmetry information in preference to the above space-group names.
They are only intended as comments.
;
_reflns_odcompleteness_completeness 99.65
_reflns_odcompleteness_iscentric 1
_reflns_odcompleteness_theta 26.32
_olex2_refinement_description
;
1. Fixed Uiso
 At 1.2 times of:
  All C(H) groups, All C(H,H) groups
2. Restrained distances
 N5-C20 \\sim N6-C21 \\sim N8-C27 \\sim N7-C28 \\sim N3-C3 \\sim N4-C2 \\sim
N2-C10 \\sim N1-C9
 with sigma of 0.02
 N5-C19 \\sim N6-C19 \\sim N8-C26 \\sim N7-C26 \\sim N3-C1 \\sim N4-C1 \\sim
N1-C8 \\sim N2-C8
 with sigma of 0.02
 C7-C6 \\sim C6-C5 \\sim C5-C4 \\sim C25-C24 \\sim C24-C23 \\sim C23-C22
 with sigma of 0.02
 N1-C11 \\sim N2-C7 \\sim N3-C4 \\sim N4-C18 \\sim N7-C25 \\sim N8-C26 \\sim
N6-C22 \\sim N5-C36
 with sigma of 0.02
 C36-C33 \\sim C30-C29 \\sim C12-C11 \\sim C18-C15
 with sigma of 0.02
 C17-C12 \\sim C17-C16 \\sim C16-C15 \\sim C15-C14 \\sim C14-C13 \\sim C13-C12
\\sim C34-C33 \\sim C35-C34
 \\sim C35-C30 \\sim C31-C30 \\sim C32-C31 \\sim C33-C32
 with sigma of 0.02
3. Uiso/Uaniso restraints and constraints
Uanis(Ag1) = Uanis(Ag1A)
Uanis(Ag4) = Uanis(Ag4A)
Uanis(Ag5) = Uanis(Ag5A)
Uanis(Ag7) = Uanis(Ag7A)
Uanis(Ag3) = Uanis(Ag3A)
4. Others
 Sof(Ag1A)=Sof(Ag4A)=Sof(Ag5A)=Sof(Ag7A)=1-FVAR(1)
 Sof(Ag1)=Sof(Ag4)=Sof(Ag5)=Sof(Ag7)=FVAR(1)
 Sof(Ag3A)=1-FVAR(2)
 Sof(Ag3)=FVAR(2)
5.a Secondary CH2 refined with riding coordinates:
 C4(H4A,H4B), C5(H5A,H5B), C6(H6A,H6B), C7(H7A,H7B), C11(H11A,H11B), C18(H18A,
 H18B), C22(H22A,H22B), C23(H23A,H23B), C24(H24A,H24B), C25(H25A,H25B),
 C29(H29A,H29B), C36(H36A,H36B)
5.b Aromatic/amide H refined with riding coordinates:
 C1(H1), C2(H2), C3(H3), C8(H8), C9(H9), C10(H10), C13(H13), C14(H14),
 C16(H16), C17(H17), C19(H19), C20(H20), C21(H21), C26(H26), C27(H27), C28(H28),
  C31(H31), C32(H32), C34(H34), C35(H35)
;
_olex2_date_sample_data_collection 2017-09-08
_olex2_submission_special_instructions 'No special instructions were received'
_oxdiff_exptl_absorpt_empirical_details
;
Empirical correction (ABSPACK) includes:
- Absorption correction using spherical harmonics
- Frame scaling
;
_oxdiff_exptl_absorpt_empirical_full_max 1.190
_oxdiff_exptl_absorpt_empirical_full_min 0.826
_oxdiff_exptl_absorpt_spherical_max 0.484
_oxdiff_exptl_absorpt_spherical_min 0.477

loop_
_space_group_symop_operation_xyz
'x, y, z'
'-x+1/2, y+1/2, -z+1/2'
'-x, -y, -z'
'x-1/2, -y-1/2, z-1/2'

loop_
_atom_site_label
_atom_site_type_symbol
_atom_site_fract_x
_atom_site_fract_y
_atom_site_fract_z
_atom_site_U_iso_or_equiv
_atom_site_adp_type
_atom_site_occupancy
_atom_site_site_symmetry_order
_atom_site_calc_flag
_atom_site_refinement_flags_posn
_atom_site_refinement_flags_occupancy
_atom_site_disorder_assembly
_atom_site_disorder_group
Ag1 Ag 0.34992(11) 0.7766(3) 0.30339(11) 0.1120(9) Uani 0.7335(14) 1 d . P A 1
Ag1A Ag 0.3436(3) 0.9536(10) 0.3270(3) 0.1120(9) Uani 0.2665(14) 1 d . P A 2
Ag2 Ag 0.22452(7) 0.87541(14) 0.24068(8) 0.0827(5) Uani 1 1 d . . . .
Ag3 Ag 0.26597(9) 1.12521(16) 0.23365(9) 0.0734(5) Uani 0.778(3) 1 d . P A 1
Ag3A Ag 0.3680(4) 1.0052(6) 0.3197(3) 0.0734(5) Uani 0.222(3) 1 d . P A 2
I4 I 0.24478(5) 0.79321(9) 0.36197(4) 0.0577(3) Uani 1 1 d . . . .
I5 I 0.14766(5) 1.06128(9) 0.26148(6) 0.0639(3) Uani 1 1 d . . . .
I6 I 0.17643(4) 0.71004(9) 0.15851(4) 0.0514(3) Uani 1 1 d . . . .
I8 I 0.33880(4) 0.93828(9) 0.20109(4) 0.0484(2) Uani 1 1 d . . . .
I10 I 0.45201(6) 0.85397(13) 0.36942(5) 0.0810(4) Uani 1 1 d . . . .
Ag4 Ag 0.33717(11) 0.0806(3) 0.83310(10) 0.0941(7) Uani 0.7335(14) 1 d . P A 1
Ag4A Ag 0.3454(3) -0.0209(8) 0.8214(3) 0.0941(7) Uani 0.2665(14) 1 d . P A 2
Ag5 Ag 0.23498(9) 0.01748(18) 0.72753(9) 0.0729(5) Uani 0.7335(14) 1 d . P A 1
Ag5A Ag 0.2705(3) -0.0970(5) 0.7447(3) 0.0729(5) Uani 0.2665(14) 1 d . P A 2
Ag6 Ag 0.27357(8) 0.26608(17) 0.73289(9) 0.0973(5) Uani 1 1 d . . . .
Ag7 Ag 0.32405(9) 0.7120(2) 0.66448(8) 0.0758(6) Uani 0.7335(14) 1 d . P A 1
Ag7A Ag 0.3359(3) 0.8073(6) 0.6772(2) 0.0758(6) Uani 0.2665(14) 1 d . P A 2
I1 I 0.29218(4) 0.33058(9) 0.85601(4) 0.0495(2) Uani 1 1 d . . . .
I2 I 0.40342(4) 0.76221(10) 0.58471(4) 0.0545(3) Uani 1 1 d . . . .
I3 I 0.15022(4) 0.20871(9) 0.71097(4) 0.0492(2) Uani 1 1 d . . . .
I7 I 0.27865(4) 0.46079(9) 0.65116(4) 0.0506(3) Uani 1 1 d . . . .
I9 I 0.35493(5) 0.08145(9) 0.71074(5) 0.0545(3) Uani 1 1 d . . . .
I11 I 0.42877(5) 0.05473(9) 0.91453(5) 0.0608(3) Uani 1 1 d . . . .
C1 C 0.3657(6) 0.1796(12) 0.5411(7) 0.057(4) Uani 1 1 d D . . .
H1 H 0.345219 0.224631 0.566421 0.069 Uiso 1 1 calc R . . .
C2 C 0.3922(8) 0.0335(14) 0.4850(7) 0.065(5) Uani 1 1 d D . . .
H2 H 0.392449 -0.036908 0.465247 0.078 Uiso 1 1 calc R . . .
C3 C 0.4331(8) 0.1200(13) 0.4830(7) 0.061(4) Uani 1 1 d D . . .
H3 H 0.466757 0.117670 0.462292 0.074 Uiso 1 1 calc R . . .
C4 C 0.4458(7) 0.3191(11) 0.5278(8) 0.063(4) Uani 1 1 d D . . .
H4A H 0.479770 0.322984 0.504740 0.076 Uiso 1 1 calc R . . .
H4B H 0.460430 0.321904 0.568536 0.076 Uiso 1 1 calc R . . .
C5 C 0.4064(10) 0.4260(14) 0.5141(8) 0.097(8) Uani 1 1 d D . . .
H5A H 0.369614 0.416562 0.532625 0.116 Uiso 1 1 calc R . . .
H5B H 0.426283 0.494356 0.530661 0.116 Uiso 1 1 calc R . . .
C6 C 0.3919(8) 0.4457(15) 0.4498(7) 0.074(5) Uani 1 1 d D . . .
H6A H 0.373904 0.375883 0.432631 0.089 Uiso 1 1 calc R . . .
H6B H 0.428438 0.459780 0.431443 0.089 Uiso 1 1 calc R . . .
C7 C 0.3503(6) 0.5472(14) 0.4374(7) 0.063(4) Uani 1 1 d D . . .
H7A H 0.369427 0.616112 0.454386 0.075 Uiso 1 1 calc R . . .
H7B H 0.346212 0.558877 0.395553 0.075 Uiso 1 1 calc R . . .
C8 C 0.2518(5) 0.4593(11) 0.4391(6) 0.048(3) Uani 1 1 d D . . .
H8 H 0.257858 0.399990 0.412787 0.057 Uiso 1 1 calc R . . .
C9 C 0.2111(8) 0.5735(11) 0.5019(6) 0.053(4) Uani 1 1 d D . . .
H9 H 0.184636 0.604475 0.526653 0.063 Uiso 1 1 calc R . . .
C10 C 0.2646(8) 0.6129(13) 0.4953(6) 0.062(4) Uani 1 1 d D . . .
H10 H 0.281471 0.678490 0.513527 0.074 Uiso 1 1 calc R . . .
C11 C 0.1520(6) 0.3992(10) 0.4624(6) 0.047(3) Uani 1 1 d D . . .
H11A H 0.134167 0.396277 0.422724 0.057 Uiso 1 1 calc R . . .
H11B H 0.122183 0.426869 0.487157 0.057 Uiso 1 1 calc R . . .
C12 C 0.1717(6) 0.2778(11) 0.4816(4) 0.047(3) Uani 1 1 d D . . .
C13 C 0.1897(7) 0.1994(11) 0.4406(6) 0.051(4) Uani 1 1 d D . . .
H13 H 0.178171 0.210153 0.401298 0.061 Uiso 1 1 calc R . . .
C14 C 0.2248(7) 0.1053(11) 0.4581(6) 0.055(4) Uani 1 1 d D . . .
H14 H 0.236138 0.051815 0.430778 0.066 Uiso 1 1 calc R . . .
C15 C 0.2431(6) 0.0909(11) 0.5165(5) 0.050(4) Uani 1 1 d D . . .
C16 C 0.2200(7) 0.1626(11) 0.5571(6) 0.053(4) Uani 1 1 d D . . .
H16 H 0.227541 0.145612 0.596454 0.063 Uiso 1 1 calc R . . .
C17 C 0.1862(6) 0.2589(11) 0.5410(5) 0.046(3) Uani 1 1 d D . . .
H17 H 0.173299 0.309654 0.568817 0.055 Uiso 1 1 calc R . . .
C18 C 0.2962(6) 0.0126(13) 0.5345(8) 0.066(5) Uani 1 1 d D . . .
H18A H 0.297021 -0.004013 0.575861 0.079 Uiso 1 1 calc R . . .
H18B H 0.292372 -0.060450 0.513553 0.079 Uiso 1 1 calc R . . .
N1 N 0.2006(5) 0.4773(9) 0.4656(5) 0.050(3) Uani 1 1 d D . . .
N2 N 0.2924(5) 0.5413(9) 0.4570(5) 0.047(3) Uani 1 1 d D . . .
N3 N 0.4164(5) 0.2117(10) 0.5168(5) 0.053(3) Uani 1 1 d D . . .
N4 N 0.3500(5) 0.0693(10) 0.5220(6) 0.058(3) Uani 1 1 d D . . .
C19 C 0.5557(6) 0.6141(12) 0.1851(5) 0.050(4) Uani 1 1 d D . . .
H19 H 0.586318 0.560654 0.183220 0.060 Uiso 1 1 calc R . . .
C20 C 0.4828(7) 0.7346(12) 0.1596(7) 0.054(4) Uani 1 1 d D . . .
H20 H 0.454128 0.776712 0.137273 0.065 Uiso 1 1 calc R . . .
C21 C 0.4919(6) 0.7375(12) 0.2187(7) 0.055(4) Uani 1 1 d D . . .
H21 H 0.471564 0.783750 0.243578 0.066 Uiso 1 1 calc R . . .
C22 C 0.5570(7) 0.6264(13) 0.2919(5) 0.054(4) Uani 1 1 d D . . .
H22A H 0.559869 0.694991 0.316492 0.065 Uiso 1 1 calc R . . .
H22B H 0.596478 0.593551 0.291362 0.065 Uiso 1 1 calc R . . .
C23 C 0.5168(6) 0.5382(10) 0.3181(6) 0.047(3) Uani 1 1 d D . . .
H23A H 0.533793 0.515705 0.356391 0.057 Uiso 1 1 calc R . . .
H23B H 0.478426 0.573478 0.322567 0.057 Uiso 1 1 calc R . . .
C24 C 0.5085(6) 0.4311(10) 0.2801(6) 0.045(3) Uani 1 1 d D . . .
H24A H 0.547322 0.398542 0.274867 0.054 Uiso 1 1 calc R . . .
H24B H 0.491407 0.455069 0.242006 0.054 Uiso 1 1 calc R . . .
C25 C 0.4697(6) 0.3352(11) 0.3025(6) 0.048(3) Uani 1 1 d D . . .
H25A H 0.487303 0.306611 0.339572 0.057 Uiso 1 1 calc R . . .
H25B H 0.430770 0.366168 0.308600 0.057 Uiso 1 1 calc R . . .
C26 C 0.4341(6) 0.2548(11) 0.2080(5) 0.045(3) Uani 1 1 d D . . .
H26 H 0.408499 0.315225 0.196490 0.055 Uiso 1 1 calc R . . .
C27 C 0.4876(6) 0.0926(12) 0.2081(6) 0.050(4) Uani 1 1 d D . . .
H27 H 0.504555 0.023816 0.196123 0.060 Uiso 1 1 calc R . . .
C28 C 0.4965(7) 0.1405(11) 0.2600(7) 0.050(4) Uani 1 1 d D . . .
H28 H 0.520787 0.110524 0.290855 0.060 Uiso 1 1 calc R . . .
C29 C 0.4336(7) 0.1602(11) 0.1102(6) 0.050(4) Uani 1 1 d D . . .
H29A H 0.391048 0.153278 0.101551 0.059 Uiso 1 1 calc R . . .
H29B H 0.452779 0.094861 0.092893 0.059 Uiso 1 1 calc R . . .
C30 C 0.4559(5) 0.2743(10) 0.0868(6) 0.045(3) Uani 1 1 d D . . .
C31 C 0.4178(6) 0.3676(11) 0.0759(6) 0.051(4) Uani 1 1 d D . . .
H31 H 0.376976 0.355787 0.072679 0.062 Uiso 1 1 calc R . . .
C32 C 0.4406(6) 0.4782(13) 0.0699(7) 0.059(4) Uani 1 1 d D . . .
H32 H 0.414903 0.540890 0.063727 0.070 Uiso 1 1 calc R . . .
C33 C 0.5009(5) 0.4961(10) 0.0731(6) 0.047(3) Uani 1 1 d D . . .
C34 C 0.5380(6) 0.4001(10) 0.0785(6) 0.049(3) Uani 1 1 d D . . .
H34 H 0.578638 0.411001 0.077675 0.059 Uiso 1 1 calc R . . .
C35 C 0.5165(5) 0.2892(12) 0.0850(6) 0.050(4) Uani 1 1 d D . . .
H35 H 0.542136 0.225821 0.088164 0.061 Uiso 1 1 calc R . . .
C36 C 0.5253(8) 0.6205(12) 0.0798(5) 0.057(4) Uani 1 1 d D . . .
H36A H 0.565961 0.622388 0.069237 0.069 Uiso 1 1 calc R . . .
H36B H 0.501995 0.672273 0.053754 0.069 Uiso 1 1 calc R . . .
N5 N 0.5230(5) 0.6591(9) 0.1383(4) 0.046(3) Uani 1 1 d D . . .
N6 N 0.5368(5) 0.6593(10) 0.2353(4) 0.045(3) Uani 1 1 d D . . .
N7 N 0.4642(5) 0.2422(8) 0.2615(4) 0.039(2) Uani 1 1 d D . . .
N8 N 0.4485(5) 0.1627(9) 0.1746(5) 0.048(3) Uani 1 1 d D . . .

loop_
_atom_site_aniso_label
_atom_site_aniso_U_11
_atom_site_aniso_U_22
_atom_site_aniso_U_33
_atom_site_aniso_U_23
_atom_site_aniso_U_13
_atom_site_aniso_U_12
Ag1 0.0649(13) 0.184(3) 0.0869(15) 0.0410(17) 0.0065(11) -0.0052(16)
Ag1A 0.0649(13) 0.184(3) 0.0869(15) 0.0410(17) 0.0065(11) -0.0052(16)
Ag2 0.0767(10) 0.0711(9) 0.1013(12) 0.0007(8) 0.0141(9) 0.0004(8)
Ag3 0.0744(12) 0.0558(10) 0.0896(13) -0.0074(9) 0.0045(10) -0.0011(9)
Ag3A 0.0744(12) 0.0558(10) 0.0896(13) -0.0074(9) 0.0045(10) -0.0011(9)
I4 0.0660(7) 0.0584(6) 0.0497(6) 0.0054(5) 0.0118(5) 0.0149(5)
I5 0.0411(6) 0.0425(5) 0.1075(9) -0.0042(6) 0.0015(5) -0.0007(4)
I6 0.0470(6) 0.0555(6) 0.0520(6) -0.0015(4) 0.0065(4) 0.0030(5)
I8 0.0468(5) 0.0513(5) 0.0478(5) 0.0031(4) 0.0080(4) -0.0036(4)
I10 0.0855(9) 0.1011(10) 0.0545(7) -0.0188(6) -0.0064(6) 0.0429(8)
Ag4 0.0843(14) 0.129(2) 0.0693(12) 0.0068(14) 0.0065(10) 0.0061(16)
Ag4A 0.0843(14) 0.129(2) 0.0693(12) 0.0068(14) 0.0065(10) 0.0061(16)
Ag5 0.0734(12) 0.0685(11) 0.0782(12) 0.0025(9) 0.0147(9) -0.0048(9)
Ag5A 0.0734(12) 0.0685(11) 0.0782(12) 0.0025(9) 0.0147(9) -0.0048(9)
Ag6 0.0847(12) 0.0947(12) 0.1125(14) -0.0065(10) 0.0075(10) 0.0005(10)
Ag7 0.0644(11) 0.1056(16) 0.0590(10) 0.0159(11) 0.0153(8) 0.0068(12)
Ag7A 0.0644(11) 0.1056(16) 0.0590(10) 0.0159(11) 0.0153(8) 0.0068(12)
I1 0.0414(5) 0.0503(5) 0.0568(6) -0.0010(4) 0.0049(4) 0.0011(4)
I2 0.0455(6) 0.0657(6) 0.0526(6) 0.0093(5) 0.0057(4) 0.0028(5)
I3 0.0401(5) 0.0639(6) 0.0443(5) 0.0012(4) 0.0067(4) -0.0075(4)
I7 0.0490(6) 0.0519(6) 0.0513(5) 0.0058(4) 0.0071(4) 0.0002(4)
I9 0.0504(6) 0.0537(6) 0.0609(6) -0.0017(5) 0.0142(5) -0.0051(5)
I11 0.0571(6) 0.0523(6) 0.0756(7) 0.0100(5) 0.0205(5) 0.0010(5)
C1 0.061(10) 0.060(10) 0.053(9) 0.000(8) 0.022(8) 0.007(8)
C2 0.094(14) 0.048(9) 0.058(10) -0.007(7) 0.034(9) 0.002(9)
C3 0.055(10) 0.070(11) 0.060(10) 0.008(9) 0.012(8) 0.011(9)
C4 0.050(10) 0.068(11) 0.070(11) 0.003(9) -0.009(8) -0.013(8)
C5 0.13(2) 0.044(10) 0.106(17) 0.001(10) -0.041(15) -0.021(11)
C6 0.070(12) 0.087(14) 0.066(11) -0.002(10) 0.003(9) -0.015(10)
C7 0.056(10) 0.070(11) 0.060(10) 0.002(8) -0.007(8) -0.001(9)
C8 0.058(9) 0.044(8) 0.041(8) -0.003(6) 0.003(7) -0.002(7)
C9 0.084(12) 0.032(7) 0.044(8) 0.002(6) 0.016(8) -0.005(8)
C10 0.087(13) 0.050(9) 0.049(9) -0.001(7) 0.006(8) -0.012(9)
C11 0.048(8) 0.050(8) 0.043(8) -0.005(6) 0.000(6) 0.007(7)
C12 0.046(8) 0.064(9) 0.032(7) -0.015(6) 0.011(6) -0.010(7)
C13 0.065(10) 0.055(9) 0.035(7) -0.011(6) 0.015(7) -0.012(8)
C14 0.065(10) 0.039(8) 0.065(10) -0.011(7) 0.027(8) -0.012(7)
C15 0.044(8) 0.044(8) 0.063(10) 0.011(7) 0.019(7) -0.005(7)
C16 0.056(9) 0.056(9) 0.048(8) 0.007(7) 0.021(7) 0.002(8)
C17 0.050(8) 0.050(8) 0.041(7) -0.007(6) 0.026(6) -0.001(7)
C18 0.065(11) 0.049(9) 0.085(13) 0.014(9) 0.014(9) 0.010(8)
N1 0.058(8) 0.051(7) 0.040(6) 0.004(5) -0.004(6) -0.001(6)
N2 0.048(7) 0.045(7) 0.046(7) 0.014(5) -0.002(5) 0.002(6)
N3 0.049(8) 0.056(8) 0.053(7) 0.001(6) 0.004(6) 0.003(6)
N4 0.057(8) 0.051(8) 0.069(9) 0.011(6) 0.021(7) 0.010(6)
C19 0.042(8) 0.046(8) 0.065(10) -0.001(7) 0.016(7) 0.002(7)
C20 0.058(10) 0.051(9) 0.053(9) 0.014(7) 0.006(7) 0.007(7)
C21 0.058(10) 0.047(8) 0.062(10) -0.007(7) 0.025(8) -0.001(7)
C22 0.062(10) 0.051(9) 0.049(9) -0.008(7) -0.002(7) -0.007(8)
C23 0.048(8) 0.051(8) 0.043(8) -0.004(6) 0.003(6) 0.013(7)
C24 0.040(8) 0.052(8) 0.045(8) -0.009(6) 0.014(6) 0.005(6)
C25 0.040(8) 0.055(9) 0.049(8) 0.008(7) 0.011(6) -0.006(7)
C26 0.046(8) 0.043(8) 0.048(8) 0.012(6) 0.008(6) 0.008(6)
C27 0.053(9) 0.042(8) 0.056(9) 0.015(7) 0.010(7) -0.002(7)
C28 0.056(9) 0.036(7) 0.055(9) 0.002(7) -0.004(7) 0.006(7)
C29 0.048(9) 0.042(8) 0.057(9) -0.002(7) -0.004(7) -0.009(7)
C30 0.051(9) 0.047(8) 0.035(7) -0.005(6) 0.002(6) -0.001(7)
C31 0.041(8) 0.065(10) 0.048(8) 0.005(7) 0.002(6) 0.006(7)
C32 0.050(9) 0.061(10) 0.065(10) 0.008(8) 0.006(8) 0.018(8)
C33 0.064(10) 0.042(8) 0.034(7) 0.006(6) 0.008(6) -0.002(7)
C34 0.045(8) 0.057(9) 0.047(8) 0.000(7) 0.010(6) -0.010(7)
C35 0.045(8) 0.053(9) 0.053(9) 0.000(7) -0.002(7) 0.002(7)
C36 0.075(11) 0.055(9) 0.044(8) 0.003(7) 0.015(8) -0.003(8)
N5 0.061(8) 0.032(6) 0.049(7) 0.001(5) 0.015(6) -0.008(6)
N6 0.032(6) 0.050(7) 0.055(7) -0.003(6) 0.007(5) 0.000(5)
N7 0.039(6) 0.038(6) 0.042(6) 0.011(5) 0.008(5) 0.003(5)
N8 0.060(8) 0.040(6) 0.044(7) -0.001(5) 0.010(6) -0.003(6)

loop_
_atom_type_symbol
_atom_type_description
_atom_type_scat_dispersion_real
_atom_type_scat_dispersion_imag
_atom_type_scat_source
C C 0.0033 0.0016 'International Tables Vol C Tables 4.2.6.8 and 6.1.1.4'
H H 0.0000 0.0000 'International Tables Vol C Tables 4.2.6.8 and 6.1.1.4'
Ag Ag -0.8971 1.1015 'International Tables Vol C Tables 4.2.6.8 and 6.1.1.4'
I I -0.4742 1.8119 'International Tables Vol C Tables 4.2.6.8 and 6.1.1.4'
N N 0.0061 0.0033 'International Tables Vol C Tables 4.2.6.8 and 6.1.1.4'

loop_
_exptl_crystal_face_index_h
_exptl_crystal_face_index_k
_exptl_crystal_face_index_l
_exptl_crystal_face_perp_dist
-1 16 -7 0.1237
23 1 20 0.0330
-4 -16 3 0.1140
-23 0 -20 0.0293
-24 2 23 0.0164
4 -16 2 0.1091
24 -1 -23 0.0346

loop_
_geom_angle_atom_site_label_1
_geom_angle_atom_site_label_2
_geom_angle_atom_site_label_3
_geom_angle
_geom_angle_site_symmetry_1
_geom_angle_site_symmetry_3
Ag3 Ag1 Ag2 53.91(6) 2_545 .
I4 Ag1 Ag2 57.16(6) . .
I4 Ag1 Ag3 57.59(6) . 2_545
I4 Ag1 I5 110.78(10) . 2_545
I4 Ag1 I8 108.13(9) . .
I5 Ag1 Ag2 96.87(8) 2_545 .
I5 Ag1 Ag3 56.38(7) 2_545 2_545
I5 Ag1 I8 97.38(9) 2_545 .
I8 Ag1 Ag2 54.75(6) . .
I8 Ag1 Ag3 96.39(8) . 2_545
I10 Ag1 Ag2 140.68(14) . .
I10 Ag1 Ag3 159.49(11) . 2_545
I10 Ag1 I4 113.94(11) . .
I10 Ag1 I5 120.18(11) . 2_545
I10 Ag1 I8 104.11(10) . .
Ag3A Ag1A Ag2 125.8(8) . .
Ag3A Ag1A I4 171.7(11) . .
Ag3A Ag1A I8 79.4(8) . .
Ag3A Ag1A I10 77.7(8) . .
I4 Ag1A Ag2 54.73(15) . .
I6 Ag1A Ag2 102.0(2) 2 .
I6 Ag1A I4 116.3(3) 2 .
I8 Ag1A Ag2 54.80(14) . .
I8 Ag1A I4 104.9(3) . .
I8 Ag1A I6 100.2(3) . 2
I10 Ag1A Ag2 137.5(4) . .
I10 Ag1A I4 107.3(3) . .
I10 Ag1A I6 119.7(3) . 2
I10 Ag1A I8 106.7(3) . .
Ag3 Ag2 Ag1 61.70(8) 2_545 .
Ag3 Ag2 Ag1 95.26(8) . .
Ag3 Ag2 Ag3 156.92(6) 2_545 .
Ag3 Ag2 I4 59.53(6) 2_545 .
I4 Ag2 Ag1 53.70(6) . .
I4 Ag2 Ag1A 57.68(14) . .
I4 Ag2 Ag3 109.18(7) . .
I5 Ag2 Ag1 135.27(9) . .
I5 Ag2 Ag1A 99.99(18) . .
I5 Ag2 Ag3 59.19(5) . .
I5 Ag2 Ag3 138.04(8) . 2_545
I5 Ag2 I4 97.69(6) . .
I5 Ag2 I6 114.34(7) . .
I5 Ag2 I8 116.17(6) . .
I6 Ag2 Ag1 109.50(8) . .
I6 Ag2 Ag1A 145.63(18) . .
I6 Ag2 Ag3 134.70(8) . .
I6 Ag2 Ag3 59.80(5) . 2_545
I6 Ag2 I4 116.08(6) . .
I6 Ag2 I8 105.16(6) . .
I8 Ag2 Ag1 57.61(6) . .
I8 Ag2 Ag1A 54.79(13) . .
I8 Ag2 Ag3 57.29(5) . .
I8 Ag2 Ag3 104.73(7) . 2_545
I8 Ag2 I4 107.57(6) . .
Ag2 Ag3 Ag1 64.39(7) 2 2
Ag2 Ag3 Ag1 106.21(9) . 2
Ag2 Ag3 Ag2 159.15(8) 2 .
I4 Ag3 Ag1 54.77(7) 2 2
I4 Ag3 Ag2 131.19(8) 2 .
I4 Ag3 Ag2 60.40(5) 2 2
I5 Ag3 Ag1 56.38(7) . 2
I5 Ag3 Ag2 104.96(7) . 2
I5 Ag3 Ag2 56.79(5) . .
I5 Ag3 I4 108.12(7) . 2
I6 Ag3 Ag1 110.50(8) 2 2
I6 Ag3 Ag2 113.29(8) 2 .
I6 Ag3 Ag2 58.32(5) 2 2
I6 Ag3 I4 115.51(7) 2 2
I6 Ag3 I5 104.94(7) 2 .
I8 Ag3 Ag1 144.93(9) . 2
I8 Ag3 Ag2 139.24(8) . 2
I8 Ag3 Ag2 59.04(5) . .
I8 Ag3 I4 108.42(7) . 2
I8 Ag3 I5 115.52(7) . .
I8 Ag3 I6 104.55(7) . 2
Ag1A Ag3A I8 83.9(8) . .
Ag1A Ag3A I10 85.0(8) . .
I6 Ag3A I8 111.1(2) 2 .
I6 Ag3A I10 138.4(3) 2 .
I10 Ag3A I8 109.1(2) . .
Ag1 I4 Ag2 69.14(6) . .
Ag1 I4 Ag3 67.64(8) . 2_545
Ag2 I4 Ag1A 67.60(14) . .
Ag3 I4 Ag2 60.07(5) 2_545 .
Ag1 I5 Ag3 67.24(7) 2 .
Ag2 I5 Ag1 121.58(8) . 2
Ag2 I5 Ag3 64.03(5) . .
Ag2 I6 Ag1A 129.50(14) . 2_545
Ag2 I6 Ag3 61.88(5) . 2_545
Ag3 I6 Ag1A 68.53(14) 2_545 2_545
Ag3A I6 Ag2 127.30(17) 2_545 .
Ag1A I8 Ag2 70.41(17) . .
Ag2 I8 Ag1 67.64(6) . .
Ag3 I8 Ag1 106.03(8) . .
Ag3 I8 Ag2 63.68(5) . .
Ag3A I8 Ag1A 16.65(18) . .
Ag3A I8 Ag2 84.91(17) . .
Ag3A I10 Ag1A 17.22(19) . .
I1 Ag4 Ag5 96.26(8) . .
I7 Ag4 Ag5 54.69(6) 2_546 .
I7 Ag4 I1 95.94(8) 2_546 .
I9 Ag4 Ag5 54.74(6) . .
I9 Ag4 I1 103.65(9) . .
I9 Ag4 I7 108.03(8) . 2_546
I11 Ag4 Ag5 160.40(12) . .
I11 Ag4 I1 103.15(9) . .
I11 Ag4 I7 119.59(9) . 2_546
I11 Ag4 I9 121.49(10) . .
Ag5A Ag4A I9 66.7(2) . .
Ag5A Ag4A I11 176.2(4) . .
I7 Ag4A I3 91.6(2) 2_546 2_546
I9 Ag4A I3 100.8(2) . 2_546
I9 Ag4A I7 111.4(2) . 2_546
I9 Ag4A I11 117.0(3) . .
I11 Ag4A I3 115.9(2) . 2_546
I11 Ag4A I7 116.3(2) . 2_546
Ag6 Ag5 Ag4 92.61(8) 2_546 .
Ag6 Ag5 Ag4 64.78(8) . .
Ag6 Ag5 Ag6 157.20(8) . 2_546
I1 Ag5 Ag4 138.31(9) 2_546 .
I1 Ag5 Ag6 141.02(9) 2_546 .
I1 Ag5 Ag6 58.85(6) 2_546 2_546
I1 Ag5 I3 111.48(7) 2_546 .
I3 Ag5 Ag4 110.16(8) . .
I3 Ag5 Ag6 134.25(8) . 2_546
I3 Ag5 Ag6 58.13(6) . .
I7 Ag5 Ag4 57.49(6) 2_546 .
I7 Ag5 Ag6 59.01(6) 2_546 2_546
I7 Ag5 Ag6 103.14(8) 2_546 .
I7 Ag5 I1 115.84(7) 2_546 2_546
I7 Ag5 I3 100.14(7) 2_546 .
I9 Ag5 Ag4 55.10(6) . .
I9 Ag5 Ag6 58.91(6) . .
I9 Ag5 Ag6 111.56(8) . 2_546
I9 Ag5 I1 104.62(7) . 2_546
I9 Ag5 I3 114.03(7) . .
I9 Ag5 I7 111.10(7) . 2_546
Ag4A Ag5A I9 61.9(2) . .
Ag6 Ag5A Ag4A 115.1(3) 2_546 .
Ag6 Ag5A Ag7A 98.6(3) 2_546 1_545
Ag6 Ag5A I1 74.93(19) 2_546 2_546
Ag6 Ag5A I3 67.21(17) 2_546 2_546
Ag6 Ag5A I7 73.74(18) 2_546 2_546
Ag6 Ag5A I9 169.9(3) 2_546 .
Ag7A Ag5A Ag4A 101.1(3) 1_545 .
Ag7A Ag5A I9 73.3(2) 1_545 .
I1 Ag5A I3 108.50(19) 2_546 2_546
I1 Ag5A I7 125.6(2) 2_546 2_546
I1 Ag5A I9 106.77(19) 2_546 .
I7 Ag5A I3 98.73(17) 2_546 2_546
I7 Ag5A I9 111.72(19) 2_546 .
I9 Ag5A I3 103.10(18) . 2_546
Ag5 Ag6 Ag5 153.66(8) . 2_556
Ag5A Ag6 I1 64.99(18) 2_556 .
Ag5A Ag6 I3 73.95(18) 2_556 .
Ag5A Ag6 I7 66.52(18) 2_556 .
Ag5A Ag6 I9 170.5(2) 2_556 .
I1 Ag6 Ag5 58.47(6) . 2_556
I1 Ag6 Ag5 107.54(8) . .
I1 Ag6 I7 114.72(7) . .
I3 Ag6 Ag5 100.79(7) . 2_556
I3 Ag6 Ag5 59.78(6) . .
I3 Ag6 I1 106.98(7) . .
I3 Ag6 I7 98.57(6) . .
I3 Ag6 I9 115.12(7) . .
I7 Ag6 Ag5 136.85(8) . .
I7 Ag6 Ag5 58.24(6) . 2_556
I9 Ag6 Ag5 58.42(6) . .
I9 Ag6 Ag5 144.09(8) . 2_556
I9 Ag6 I1 108.24(7) . .
I9 Ag6 I7 113.01(7) . .
I1 Ag7 I7 97.55(7) 2_556 .
I2 Ag7 I1 114.65(7) . 2_556
I2 Ag7 I3 125.52(8) . 2_556
I2 Ag7 I7 111.33(8) . .
I3 Ag7 I1 105.75(7) 2_556 2_556
I3 Ag7 I7 97.28(7) 2_556 .
Ag5A Ag7A I2 163.0(3) 1_565 .
Ag5A Ag7A I9 59.9(2) 1_565 1_565
I1 Ag7A I9 94.70(18) 2_556 1_565
I2 Ag7A I1 114.0(2) . 2_556
I2 Ag7A I3 127.0(2) . 2_556
I2 Ag7A I9 107.0(2) . 1_565
I3 Ag7A I1 108.12(18) 2_556 2_556
I3 Ag7A I9 99.78(19) 2_556 1_565
Ag5 I1 Ag4 128.60(7) 2_556 .
Ag5 I1 Ag6 62.69(6) 2_556 .
Ag5 I1 Ag7 95.49(7) 2_556 2_546
Ag5 I1 Ag7A 75.17(15) 2_556 2_546
Ag5A I1 Ag6 40.08(12) 2_556 .
Ag6 I1 Ag4 68.01(6) . .
Ag6 I1 Ag7 70.82(6) . 2_546
Ag6 I1 Ag7A 70.26(11) . 2_546
Ag7 I1 Ag4 81.12(7) 2_546 .
Ag5 I3 Ag4A 136.85(14) . 2_556
Ag5 I3 Ag5A 98.49(12) . 2_556
Ag6 I3 Ag4A 76.75(14) . 2_556
Ag6 I3 Ag5 62.09(6) . .
Ag6 I3 Ag5A 38.84(11) . 2_556
Ag6 I3 Ag7 72.83(6) . 2_546
Ag7 I3 Ag4A 102.24(13) 2_546 2_556
Ag7 I3 Ag5 78.52(7) 2_546 .
Ag7 I3 Ag5A 65.27(12) 2_546 2_556
Ag7A I3 Ag6 73.11(13) 2_546 .
Ag4 I7 Ag7 81.05(7) 2_556 .
Ag4A I7 Ag6 80.21(17) 2_556 .
Ag5 I7 Ag4 67.81(6) 2_556 2_556
Ag5 I7 Ag4A 66.53(13) 2_556 2_556
Ag5 I7 Ag6 62.74(6) 2_556 .
Ag5 I7 Ag7 75.71(6) 2_556 .
Ag5A I7 Ag6 39.74(12) 2_556 .
Ag6 I7 Ag4 101.18(7) . 2_556
Ag6 I7 Ag7 133.08(6) . .
Ag4 I9 Ag6 71.86(7) . .
Ag4 I9 Ag7A 101.68(12) . 1_545
Ag4A I9 Ag5A 51.4(2) . .
Ag4A I9 Ag6 92.99(17) . .
Ag5 I9 Ag4 70.16(7) . .
Ag5 I9 Ag6 62.67(6) . .
Ag5 I9 Ag7A 71.09(11) . 1_545
Ag6 I9 Ag5A 91.72(12) . .
Ag6 I9 Ag7A 132.79(11) . 1_545
N3 C1 N4 108.7(12) . .
C3 C2 N4 107.8(13) . .
C2 C3 N3 108.8(13) . .
N3 C4 C5 113.8(13) . .
C6 C5 C4 113.6(17) . .
C5 C6 C7 112.6(15) . .
N2 C7 C6 118.6(14) . .
N2 C8 N1 109.6(11) . .
C10 C9 N1 108.7(13) . .
C9 C10 N2 109.6(13) . .
N1 C11 C12 111.0(11) . .
C13 C12 C11 119.6(11) . .
C13 C12 C17 120.4(12) . .
C17 C12 C11 117.8(10) . .
C14 C13 C12 120.1(12) . .
C13 C14 C15 119.8(12) . .
C14 C15 C18 120.1(12) . .
C16 C15 C14 119.1(12) . .
C16 C15 C18 119.8(13) . .
C15 C16 C17 121.9(12) . .
C16 C17 C12 118.0(12) . .
N4 C18 C15 109.8(12) . .
C8 N1 C9 106.1(11) . .
C8 N1 C11 124.2(11) . .
C9 N1 C11 129.0(12) . .
C8 N2 C7 123.8(12) . .
C8 N2 C10 106.0(12) . .
C10 N2 C7 130.2(13) . .
C1 N3 C3 107.5(12) . .
C1 N3 C4 124.0(13) . .
C3 N3 C4 128.5(14) . .
C1 N4 C2 107.2(12) . .
C1 N4 C18 123.8(12) . .
C2 N4 C18 128.7(14) . .
N5 C19 N6 109.9(11) . .
C21 C20 N5 108.6(12) . .
C20 C21 N6 108.1(12) . .
N6 C22 C23 112.8(11) . .
C24 C23 C22 111.3(11) . .
C23 C24 C25 116.1(11) . .
N7 C25 C24 109.8(10) . .
N8 C26 N7 107.6(10) . .
C28 C27 N8 107.9(12) . .
C27 C28 N7 109.5(12) . .
N8 C29 C30 106.3(10) . .
C31 C30 C29 120.8(12) . .
C35 C30 C29 118.3(11) . .
C35 C30 C31 120.1(12) . .
C32 C31 C30 119.9(13) . .
C33 C32 C31 120.6(13) . .
C32 C33 C34 118.4(12) . .
C32 C33 C36 119.5(12) . .
C34 C33 C36 121.5(12) . .
C35 C34 C33 122.1(12) . .
C34 C35 C30 118.4(12) . .
N5 C36 C33 110.2(11) . .
C19 N5 C20 107.0(11) . .
C19 N5 C36 125.0(12) . .
C20 N5 C36 127.4(13) . .
C19 N6 C21 106.4(11) . .
C19 N6 C22 125.8(12) . .
C21 N6 C22 127.6(12) . .
C26 N7 C25 122.0(10) . .
C26 N7 C28 107.1(10) . .
C28 N7 C25 129.2(11) . .
C26 N8 C27 107.9(11) . .
C26 N8 C29 122.0(11) . .
C27 N8 C29 128.8(12) . .

loop_
_geom_bond_atom_site_label_1
_geom_bond_atom_site_label_2
_geom_bond_distance
_geom_bond_site_symmetry_2
Ag1 Ag2 3.283(3) .
Ag1 Ag3 3.205(3) 2_545
Ag1 I4 2.831(3) .
Ag1 I5 2.895(4) 2_545
Ag1 I8 2.997(3) .
Ag1 I10 2.808(3) .
Ag1A Ag2 3.343(8) .
Ag1A Ag3A 0.835(9) .
Ag1A I4 3.055(9) .
Ag1A I6 3.006(11) 2
Ag1A I8 2.899(8) .
Ag1A I10 2.811(7) .
Ag2 Ag3 3.030(2) .
Ag2 Ag3 2.942(2) 2_545
Ag2 I4 2.952(2) .
Ag2 I5 2.8199(19) .
Ag2 I6 2.839(2) .
Ag2 I8 2.8989(19) .
Ag3 I4 2.926(2) 2
Ag3 I5 2.895(2) .
Ag3 I6 2.883(2) 2
Ag3 I8 2.844(2) .
Ag3A I6 2.625(7) 2
Ag3A I8 2.865(7) .
Ag3A I10 2.757(7) .
Ag4 Ag5 3.302(3) .
Ag4 I1 3.108(3) .
Ag4 I7 3.007(3) 2_546
Ag4 I9 2.879(3) .
Ag4 I11 2.700(3) .
Ag4A Ag5A 2.510(9) .
Ag4A I3 3.201(9) 2_546
Ag4A I7 2.932(7) 2_546
Ag4A I9 2.833(7) .
Ag4A I11 2.876(7) .
Ag5 Ag6 3.042(3) 2_546
Ag5 Ag6 2.989(3) .
Ag5 I1 2.918(2) 2_546
Ag5 I3 2.923(2) .
Ag5 I7 2.910(2) 2_546
Ag5 I9 2.866(2) .
Ag5A Ag6 1.954(6) 2_546
Ag5A Ag7A 2.485(8) 1_545
Ag5A I1 2.750(6) 2_546
Ag5A I3 2.994(6) 2_546
Ag5A I7 2.803(6) 2_546
Ag5A I9 2.951(6) .
Ag6 I1 2.930(2) .
Ag6 I3 2.872(2) .
Ag6 I7 2.934(2) .
Ag6 I9 2.881(2) .
Ag7 I1 2.966(2) 2_556
Ag7 I2 2.730(2) .
Ag7 I3 2.883(2) 2_556
Ag7 I7 3.073(3) .
Ag7A I1 2.950(6) 2_556
Ag7A I2 2.767(6) .
Ag7A I3 2.809(5) 2_556
Ag7A I9 3.266(8) 1_565
C1 N3 1.365(12) .
C1 N4 1.381(12) .
C2 C3 1.36(2) .
C2 N4 1.389(13) .
C3 N3 1.381(13) .
C4 C5 1.536(15) .
C4 N3 1.416(12) .
C5 C6 1.509(15) .
C6 C7 1.513(14) .
C7 N2 1.421(12) .
C8 N1 1.366(12) .
C8 N2 1.357(12) .
C9 C10 1.31(2) .
C9 N1 1.396(12) .
C10 N2 1.392(13) .
C11 C12 1.521(14) .
C11 N1 1.417(12) .
C12 C13 1.390(12) .
C12 C17 1.400(12) .
C13 C14 1.383(12) .
C14 C15 1.386(12) .
C15 C16 1.381(12) .
C15 C18 1.531(15) .
C16 C17 1.381(12) .
C18 N4 1.430(12) .
C19 N5 1.360(12) .
C19 N6 1.366(12) .
C20 C21 1.36(2) .
C20 N5 1.375(13) .
C21 N6 1.388(13) .
C22 C23 1.519(13) .
C22 N6 1.399(12) .
C23 C24 1.515(12) .
C24 C25 1.525(13) .
C25 N7 1.428(12) .
C26 N7 1.367(11) .
C26 N8 1.363(12) .
C27 C28 1.32(2) .
C27 N8 1.386(12) .
C28 N7 1.381(12) .
C29 C30 1.520(14) .
C29 N8 1.495(18) .
C30 C31 1.387(12) .
C30 C35 1.385(12) .
C31 C32 1.383(12) .
C32 C33 1.375(12) .
C33 C34 1.386(12) .
C33 C36 1.537(14) .
C34 C35 1.377(12) .
C36 N5 1.425(12) .

loop_
_exptl_oxdiff_crystal_face_indexfrac_h
_exptl_oxdiff_crystal_face_indexfrac_k
_exptl_oxdiff_crystal_face_indexfrac_l
_exptl_oxdiff_crystal_face_x
_exptl_oxdiff_crystal_face_y
_exptl_oxdiff_crystal_face_z
-0.7238 15.7820 -7.2953 -0.0099 0.0532 0.9985
23.2949 0.6230 20.2021 0.1819 -0.9800 -0.0803
-3.7776 -16.0192 3.4409 -0.0252 0.1360 -0.9904
-23.1514 0.1478 -20.4013 -0.1810 0.9751 0.1282
-23.9547 2.1075 22.8832 -0.9969 -0.0787 -0.0089
4.1132 -16.0421 1.6953 0.1933 0.0151 -0.9810
23.8779 -0.5879 -23.3524 0.9915 0.0783 0.1037
